data_4300657
loop_
_publ_author_name
'Roesky, Peter W.'

_journal_name_full 'Inorganic Chemistry'
_journal_paper_doi 10.1021/ic051738q
_journal_year 2006
_chemical_absolute_configuration rmad
_chemical_formula_sum 'C86.5 H80 Ba K N3 O P6'
_chemical_formula_weight 1539.79
_space_group_IT_number 152
_symmetry_cell_setting trigonal
_symmetry_space_group_name_Hall 'P 31 2"'
_symmetry_space_group_name_H-M 'P 31 2 1'
_cell_angle_alpha 90.00
_cell_angle_beta 90.00
_cell_angle_gamma 120.00
_cell_formula_units_Z 6
_cell_length_a 25.164(4)
_cell_length_b 25.164(4)
_cell_length_c 29.389(6)
_cell_measurement_temperature 173(2)
_cell_volume 16117(5)
_diffrn_ambient_temperature 173(2)
_exptl_crystal_density_diffrn 0.952
_cod_original_formula_sum 'C86.50 H80 Ba K N3 O P6'
_cod_database_code 4300657

loop_
_symmetry_equiv_pos_as_xyz
'x, y, z'
'-y, x-y, z+1/3'
'y, x, -z'
'-x+y, -x, z+2/3'
'-x, -x+y, -z+1/3'
'x-y, -y, -z+2/3'

loop_
_atom_site_label
_atom_site_type_symbol
_atom_site_fract_x
_atom_site_fract_y
_atom_site_fract_z
_atom_site_U_iso_or_equiv
_atom_site_adp_type
_atom_site_occupancy
_atom_site_symmetry_multiplicity
_atom_site_calc_flag
_atom_site_refinement_flags
_atom_site_disorder_assembly
_atom_site_disorder_group
C1 C 0.27403(18) -0.30680(18) 0.00980(14) 0.0511(13) Uani 1 1 d . . .
C2 C 0.30855(19) -0.3225(2) -0.02015(14) 0.0552(14) Uani 1 1 d . . .
H2A H 0.2879 -0.3565 -0.0401 0.066 Uiso 1 1 calc R . .
C3 C 0.3710(2) -0.2889(2) -0.02031(15) 0.0637(15) Uani 1 1 d . . .
H3A H 0.3933 -0.2998 -0.0407 0.076 Uiso 1 1 calc R . .
C4 C 0.4030(2) -0.2393(2) 0.00848(16) 0.0675(17) Uani 1 1 d . . .
H4A H 0.4466 -0.2174 0.0083 0.081 Uiso 1 1 calc R . .
C5 C 0.3715(2) -0.2220(2) 0.03714(17) 0.0658(17) Uani 1 1 d . . .
H5A H 0.3932 -0.1873 0.0563 0.079 Uiso 1 1 calc R . .
C6 C 0.3071(2) -0.2557(2) 0.03811(15) 0.0597(15) Uani 1 1 d . . .
H6A H 0.2856 -0.2437 0.0583 0.072 Uiso 1 1 calc R . .
C7 C 0.16698(18) -0.3464(2) 0.06428(14) 0.0534(13) Uani 1 1 d . . .
C8 C 0.16224(19) -0.2953(2) 0.07699(17) 0.0668(15) Uani 1 1 d . . .
H8A H 0.1741 -0.2623 0.0563 0.080 Uiso 1 1 calc R . .
C9 C 0.1398(2) -0.2927(3) 0.12059(19) 0.0791(17) Uani 1 1 d . . .
H9A H 0.1369 -0.2579 0.1292 0.095 Uiso 1 1 calc R . .
C10 C 0.1223(2) -0.3406(3) 0.15056(19) 0.0741(17) Uani 1 1 d . . .
H10A H 0.1068 -0.3393 0.1797 0.089 Uiso 1 1 calc R . .
C11 C 0.1273(2) -0.3894(2) 0.13828(17) 0.0652(12) Uiso 1 1 d . . .
H11A H 0.1153 -0.4222 0.1592 0.078 Uiso 1 1 calc R . .
C12 C 0.14958(19) -0.3931(2) 0.09573(14) 0.0594(13) Uani 1 1 d . . .
H12A H 0.1529 -0.4281 0.0882 0.071 Uiso 1 1 calc R . .
C13 C 0.12841(18) -0.53238(19) 0.03156(12) 0.0495(12) Uani 1 1 d . . .
C14 C 0.1341(2) -0.5824(2) 0.04357(17) 0.0674(16) Uani 1 1 d . . .
H14A H 0.1730 -0.5797 0.0413 0.081 Uiso 1 1 calc R . .
C15 C 0.0836(3) -0.6369(3) 0.0591(2) 0.091(2) Uani 1 1 d . . .
H15A H 0.0878 -0.6710 0.0674 0.109 Uiso 1 1 calc R . .
C16 C 0.0280(3) -0.6396(3) 0.06200(17) 0.084(2) Uani 1 1 d . . .
H16A H -0.0069 -0.6764 0.0720 0.101 Uiso 1 1 calc R . .
C17 C 0.0218(2) -0.5893(3) 0.05051(15) 0.0726(18) Uani 1 1 d . . .
H17A H -0.0170 -0.5915 0.0530 0.087 Uiso 1 1 calc R . .
C18 C 0.07265(19) -0.5359(2) 0.03549(15) 0.0595(14) Uani 1 1 d . . .
H18A H 0.0687 -0.5013 0.0278 0.071 Uiso 1 1 calc R . .
C19 C 0.21270(19) -0.4955(2) -0.03964(15) 0.0574(14) Uani 1 1 d . . .
C20 C 0.1665(2) -0.5238(2) -0.07303(14) 0.0657(16) Uani 1 1 d . . .
H20A H 0.1290 -0.5238 -0.0699 0.079 Uiso 1 1 calc R . .
C21 C 0.1761(3) -0.5520(3) -0.11090(19) 0.091(2) Uani 1 1 d . . .
H21A H 0.1463 -0.5693 -0.1344 0.109 Uiso 1 1 calc R . .
C22 C 0.2276(3) -0.5540(3) -0.1132(2) 0.106(3) Uani 1 1 d . . .
H22A H 0.2341 -0.5728 -0.1390 0.127 Uiso 1 1 calc R . .
C23 C 0.2716(3) -0.5303(3) -0.0803(2) 0.104(2) Uani 1 1 d . . .
H23A H 0.3075 -0.5335 -0.0825 0.125 Uiso 1 1 calc R . .
C24 C 0.2624(2) -0.5012(3) -0.0435(2) 0.082(2) Uani 1 1 d . . .
H24A H 0.2927 -0.4848 -0.0203 0.098 Uiso 1 1 calc R . .
C25 C -0.01889(18) -0.5465(2) -0.18874(14) 0.0527(13) Uani 1 1 d . . .
C26 C -0.0679(2) -0.5412(2) -0.20196(17) 0.0683(17) Uani 1 1 d . . .
H26A H -0.0913 -0.5345 -0.1797 0.082 Uiso 1 1 calc R . .
C27 C -0.0846(2) -0.5456(3) -0.24884(16) 0.0750(17) Uani 1 1 d . . .
H27A H -0.1177 -0.5400 -0.2582 0.090 Uiso 1 1 calc R . .
C28 C -0.0513(2) -0.5582(3) -0.28047(16) 0.078(2) Uani 1 1 d . . .
H28A H -0.0623 -0.5621 -0.3117 0.093 Uiso 1 1 calc R . .
C29 C -0.0035(2) -0.5651(3) -0.26739(16) 0.0755(18) Uani 1 1 d . . .
H29A H 0.0188 -0.5735 -0.2896 0.091 Uiso 1 1 calc R . .
C30 C 0.0131(2) -0.5602(2) -0.22256(17) 0.0667(17) Uani 1 1 d . . .
H30A H 0.0462 -0.5660 -0.2139 0.080 Uiso 1 1 calc R . .
C31 C -0.04789(18) -0.6122(2) -0.10626(16) 0.0581(15) Uani 1 1 d . . .
C32 C -0.0881(2) -0.6623(2) -0.1323(2) 0.0766(19) Uani 1 1 d . . .
H32A H -0.0897 -0.6579 -0.1643 0.092 Uiso 1 1 calc R . .
C33 C -0.1259(3) -0.7185(3) -0.1122(2) 0.094(2) Uani 1 1 d . . .
H33A H -0.1534 -0.7524 -0.1304 0.113 Uiso 1 1 calc R . .
C34 C -0.1240(3) -0.7258(2) -0.0661(2) 0.083(2) Uani 1 1 d . . .
H34A H -0.1499 -0.7644 -0.0521 0.100 Uiso 1 1 calc R . .
C35 C -0.0854(3) -0.6780(3) -0.0414(2) 0.088(2) Uani 1 1 d . . .
H35A H -0.0839 -0.6831 -0.0095 0.106 Uiso 1 1 calc R . .
C36 C -0.0476(3) -0.6218(2) -0.05990(18) 0.079(2) Uani 1 1 d . . .
H36A H -0.0207 -0.5887 -0.0408 0.094 Uiso 1 1 calc R . .
C37 C -0.0733(2) -0.4297(2) -0.11086(15) 0.0629(15) Uani 1 1 d . . .
C38 C -0.1124(2) -0.4112(3) -0.09241(18) 0.0755(17) Uani 1 1 d . . .
H38A H -0.1353 -0.4314 -0.0659 0.091 Uiso 1 1 calc R . .
C39 C -0.1191(2) -0.3648(3) -0.1111(2) 0.0819(19) Uani 1 1 d . . .
H39A H -0.1469 -0.3538 -0.0983 0.098 Uiso 1 1 calc R . .
C40 C -0.0833(3) -0.3336(3) -0.1503(2) 0.101(2) Uani 1 1 d . . .
H40A H -0.0862 -0.3006 -0.1634 0.121 Uiso 1 1 calc R . .
C41 C -0.0464(2) -0.3509(3) -0.1681(2) 0.086(2) Uani 1 1 d . . .
H41A H -0.0231 -0.3305 -0.1944 0.104 Uiso 1 1 calc R . .
C42 C -0.0408(2) -0.3983(2) -0.14904(17) 0.0718(17) Uani 1 1 d . . .
H42A H -0.0137 -0.4096 -0.1627 0.086 Uiso 1 1 calc R . .
C43 C -0.04535(18) -0.4617(2) -0.02690(15) 0.0563(13) Uani 1 1 d . . .
C44 C -0.0044(2) -0.4001(2) -0.02007(18) 0.0709(17) Uani 1 1 d . . .
H44A H 0.0090 -0.3728 -0.0452 0.085 Uiso 1 1 calc R . .
C45 C 0.0182(3) -0.3770(3) 0.0246(2) 0.089(2) Uani 1 1 d . . .
H45A H 0.0473 -0.3349 0.0291 0.107 Uiso 1 1 calc R . .
C46 C -0.0031(3) -0.4169(3) 0.06072(19) 0.088(2) Uani 1 1 d . . .
H46A H 0.0105 -0.4025 0.0907 0.105 Uiso 1 1 calc R . .
C47 C -0.0443(2) -0.4779(3) 0.05322(17) 0.0797(19) Uani 1 1 d . . .
H47A H -0.0587 -0.5052 0.0784 0.096 Uiso 1 1 calc R . .
C48 C -0.0658(2) -0.5010(2) 0.00946(16) 0.0687(16) Uani 1 1 d . . .
H48A H -0.0941 -0.5434 0.0051 0.082 Uiso 1 1 calc R . .
C49 C 0.32272(19) -0.3259(2) -0.14755(13) 0.0530(13) Uani 1 1 d . . .
C50 C 0.3104(2) -0.3859(2) -0.14500(17) 0.0654(15) Uani 1 1 d . . .
H50A H 0.2712 -0.4171 -0.1349 0.078 Uiso 1 1 calc R . .
C51 C 0.3554(2) -0.4016(3) -0.1572(2) 0.091(2) Uani 1 1 d . . .
H51A H 0.3459 -0.4432 -0.1571 0.110 Uiso 1 1 calc R . .
C52 C 0.4144(2) -0.3543(2) -0.1694(2) 0.0800(18) Uani 1 1 d . . .
H52A H 0.4454 -0.3639 -0.1770 0.096 Uiso 1 1 calc R . .
C53 C 0.4274(2) -0.2954(2) -0.17046(18) 0.0671(16) Uani 1 1 d . . .
H53A H 0.4673 -0.2638 -0.1788 0.080 Uiso 1 1 calc R . .
C54 C 0.38165(18) -0.2805(2) -0.15922(15) 0.0576(14) Uani 1 1 d . . .
H54A H 0.3914 -0.2388 -0.1597 0.069 Uiso 1 1 calc R . .
C55 C 0.29760(19) -0.22845(18) -0.13806(14) 0.0499(13) Uani 1 1 d . . .
C56 C 0.3220(3) -0.2005(2) -0.09713(13) 0.0711(18) Uani 1 1 d . . .
H56A H 0.3169 -0.2249 -0.0710 0.085 Uiso 1 1 calc R . .
C57 C 0.3536(3) -0.1380(3) -0.09357(17) 0.082(2) Uani 1 1 d . . .
H57A H 0.3705 -0.1195 -0.0650 0.099 Uiso 1 1 calc R . .
C58 C 0.3613(3) -0.1010(2) -0.13088(16) 0.0765(19) Uani 1 1 d . . .
H58A H 0.3835 -0.0576 -0.1282 0.092 Uiso 1 1 calc R . .
C59 C 0.3359(2) -0.1288(2) -0.17224(16) 0.0680(17) Uani 1 1 d . . .
H59A H 0.3395 -0.1046 -0.1981 0.082 Uiso 1 1 calc R . .
C60 C 0.30560(18) -0.19164(19) -0.17525(13) 0.0531(14) Uani 1 1 d . . .
H60A H 0.2896 -0.2104 -0.2039 0.064 Uiso 1 1 calc R . .
C61 C 0.11838(19) -0.3539(2) -0.23624(14) 0.0533(13) Uani 1 1 d . . .
C62 C 0.1478(2) -0.2910(2) -0.24841(19) 0.0761(19) Uani 1 1 d . . .
H62A H 0.1893 -0.2642 -0.2399 0.091 Uiso 1 1 calc R . .
C63 C 0.1161(2) -0.2683(3) -0.2728(2) 0.0860(19) Uani 1 1 d . . .
H63A H 0.1358 -0.2259 -0.2803 0.103 Uiso 1 1 calc R . .
C64 C 0.0564(3) -0.3066(3) -0.2862(2) 0.093(2) Uani 1 1 d . . .
H64A H 0.0346 -0.2910 -0.3027 0.111 Uiso 1 1 calc R . .
C65 C 0.0291(2) -0.3670(3) -0.27550(19) 0.0767(18) Uani 1 1 d . . .
H65A H -0.0117 -0.3937 -0.2856 0.092 Uiso 1 1 calc R . .
C66 C 0.0585(2) -0.3913(3) -0.25034(17) 0.0683(17) Uani 1 1 d . . .
H66A H 0.0375 -0.4337 -0.2428 0.082 Uiso 1 1 calc R . .
C67 C 0.16542(18) -0.43428(18) -0.23898(14) 0.0515(13) Uani 1 1 d . . .
C68 C 0.1652(2) -0.4313(2) -0.28618(14) 0.0618(15) Uani 1 1 d . . .
H68A H 0.1545 -0.4041 -0.3006 0.074 Uiso 1 1 calc R . .
C69 C 0.1802(2) -0.4675(3) -0.31226(17) 0.0814(19) Uani 1 1 d . . .
H69A H 0.1815 -0.4636 -0.3445 0.098 Uiso 1 1 calc R . .
C70 C 0.1932(2) -0.5080(3) -0.2929(2) 0.086(2) Uani 1 1 d . . .
H70A H 0.2022 -0.5333 -0.3116 0.104 Uiso 1 1 calc R . .
C71 C 0.1937(3) -0.5134(3) -0.2465(2) 0.091(2) Uani 1 1 d . . .
H71A H 0.2027 -0.5422 -0.2328 0.109 Uiso 1 1 calc R . .
C72 C 0.1803(2) -0.4750(2) -0.21964(18) 0.0689(15) Uani 1 1 d . . .
H72A H 0.1815 -0.4773 -0.1874 0.083 Uiso 1 1 calc R . .
C73 C 0.1602(4) -0.2373(4) -0.0619(3) 0.145(3) Uiso 1 1 d . . .
H73A H 0.1954 -0.2380 -0.0474 0.174 Uiso 1 1 calc R . .
H73B H 0.1335 -0.2354 -0.0380 0.174 Uiso 1 1 calc R . .
C74 C 0.1818(4) -0.1839(4) -0.0951(3) 0.137(3) Uiso 1 1 d . . .
H74A H 0.1755 -0.1511 -0.0824 0.164 Uiso 1 1 calc R . .
H74B H 0.2258 -0.1666 -0.1027 0.164 Uiso 1 1 calc R . .
C75 C 0.1424(7) -0.2124(7) -0.1361(5) 0.237(7) Uiso 1 1 d . . .
H75A H 0.1145 -0.1957 -0.1401 0.285 Uiso 1 1 calc R . .
H75B H 0.1686 -0.2019 -0.1635 0.285 Uiso 1 1 calc R . .
C76 C 0.1100(5) -0.2721(5) -0.1319(4) 0.170(4) Uiso 1 1 d . . .
H76A H 0.1174 -0.2916 -0.1586 0.204 Uiso 1 1 calc R . .
H76B H 0.0659 -0.2850 -0.1314 0.204 Uiso 1 1 calc R . .
C77 C 0.0893(2) 0.2705(3) -0.0519(3) 0.153(7) Uiso 0.50 1 d PGD . .
C78 C 0.0706(3) 0.2099(3) -0.0628(4) 0.153 Uiso 0.50 1 d PGD . .
H78 H 0.0282 0.1810 -0.0664 0.183 Uiso 0.50 1 calc PR . .
C79 C 0.1139(5) 0.1916(4) -0.0684(5) 0.153 Uiso 0.50 1 d PGD . .
H79 H 0.1012 0.1502 -0.0759 0.183 Uiso 0.50 1 calc PR . .
C80 C 0.1760(5) 0.2339(6) -0.0632(4) 0.151(7) Uiso 0.50 1 d PGD . .
H80 H 0.2056 0.2214 -0.0670 0.182 Uiso 0.50 1 calc PR . .
C81 C 0.1947(3) 0.2945(5) -0.0523(4) 0.088(3) Uiso 0.50 1 d PGD . .
H81 H 0.2371 0.3234 -0.0487 0.105 Uiso 0.50 1 calc PR . .
C82 C 0.1513(2) 0.3128(3) -0.0467(3) 0.110(5) Uiso 0.50 1 d PGD . .
H82 H 0.1641 0.3542 -0.0393 0.131 Uiso 0.50 1 calc PR . .
C83 C 0.0415(3) 0.2884(4) -0.0492(8) 0.163(8) Uiso 0.50 1 d PD . .
H83A H 0.0224 0.2835 -0.0791 0.245 Uiso 0.50 1 calc PR . .
H83B H 0.0602 0.3313 -0.0395 0.245 Uiso 0.50 1 calc PR . .
H83C H 0.0101 0.2621 -0.0270 0.245 Uiso 0.50 1 calc PR . .
C84 C 0.10275(19) -0.1320(2) -0.00621(17) 0.204(11) Uiso 0.50 1 d PG . .
H84 H 0.1402 -0.1001 0.0060 0.244 Uiso 0.50 1 calc PR . .
C85 C 0.08244(19) -0.1245(2) -0.04843(17) 0.202(11) Uiso 0.50 1 d PG . .
H85 H 0.1060 -0.0876 -0.0651 0.243 Uiso 0.50 1 calc PR . .
C86 C 0.02770(19) -0.1710(2) -0.06631(17) 0.220(12) Uiso 0.50 1 d PG . .
H86 H 0.0138 -0.1659 -0.0952 0.264 Uiso 0.50 1 calc PR . .
C87 C -0.00673(19) -0.2250(2) -0.04197(18) 0.178(9) Uiso 0.50 1 d PG . .
H87 H -0.0441 -0.2569 -0.0542 0.214 Uiso 0.50 1 calc PR . .
C88 C 0.01357(19) -0.2325(2) 0.00025(18) 0.226(13) Uiso 0.50 1 d PG . .
H88 H -0.0100 -0.2694 0.0169 0.271 Uiso 0.50 1 calc PR . .
C89 C 0.06831(19) -0.1860(2) 0.01813(18) 0.238(14) Uiso 0.50 1 d PG . .
C90 C 0.0994(2) -0.1601(2) 0.06461(17) 0.248(14) Uiso 0.50 1 d PG . .
H90A H 0.0830 -0.1931 0.0873 0.373 Uiso 0.50 1 calc PR . .
H90B H 0.0912 -0.1277 0.0743 0.373 Uiso 0.50 1 calc PR . .
H90C H 0.1438 -0.1432 0.0617 0.373 Uiso 0.50 1 calc PR . .
C91 C -0.1495(3) 0.2064(3) -0.2900(2) 0.100(4) Uiso 0.50 1 d PRD . .
C92 C -0.1443(3) 0.2540(3) -0.2629(2) 0.090(4) Uiso 0.50 1 d PRD . .
H92 H -0.1048 0.2868 -0.2549 0.108 Uiso 0.50 1 calc PR . .
C93 C -0.1953(3) 0.2541(3) -0.2478(2) 0.067(3) Uiso 0.50 1 d PRD . .
H93 H -0.1915 0.2870 -0.2295 0.080 Uiso 0.50 1 calc PR . .
C94 C -0.2530(3) 0.2058(3) -0.2592(2) 0.065(2) Uiso 0.50 1 d PRD . .
H94 H -0.2888 0.2054 -0.2485 0.078 Uiso 0.50 1 calc PR . .
C95 C -0.2582(3) 0.1582(3) -0.2863(2) 0.066(3) Uiso 0.50 1 d PRD . .
H95 H -0.2976 0.1252 -0.2941 0.080 Uiso 0.50 1 calc PR . .
C96 C -0.2058(3) 0.1588(3) -0.3020(2) 0.094(4) Uiso 0.50 1 d PRD . .
H96 H -0.2091 0.1266 -0.3207 0.112 Uiso 0.50 1 calc PR . .
C97 C -0.0897(4) 0.2161(5) -0.3067(4) 0.094 Uiso 0.50 1 d PD . .
H97A H -0.0889 0.2181 -0.3400 0.140 Uiso 0.50 1 calc PR . .
H97B H -0.0843 0.1819 -0.2969 0.140 Uiso 0.50 1 calc PR . .
H97C H -0.0565 0.2546 -0.2943 0.140 Uiso 0.50 1 calc PR . .
N1 N 0.16850(14) -0.42043(15) -0.01062(11) 0.0473(10) Uani 1 1 d . . .
N2 N -0.00242(15) -0.48418(16) -0.10445(12) 0.0550(11) Uani 1 1 d . . .
N3 N 0.22885(14) -0.32515(15) -0.19486(10) 0.0490(10) Uani 1 1 d . . .
O O 0.12501(18) -0.29188(17) -0.09261(13) 0.0860(13) Uani 1 1 d . . .
P1 P 0.19009(5) -0.34927(5) 0.00516(4) 0.0518(3) Uani 1 1 d . . .
P2 P 0.19738(5) -0.46178(5) 0.01155(3) 0.0497(3) Uani 1 1 d . . .
P3 P 0.00946(5) -0.53683(5) -0.12997(4) 0.0537(4) Uani 1 1 d . . .
P4 P -0.06823(5) -0.49315(6) -0.08507(4) 0.0563(4) Uani 1 1 d . . .
P5 P 0.25670(5) -0.31231(5) -0.14169(3) 0.0471(3) Uani 1 1 d . . .
P6 P 0.15718(5) -0.38269(5) -0.19951(3) 0.0477(3) Uani 1 1 d . . .
K K 0.30814(5) -0.32957(5) -0.25497(3) 0.0638(3) Uani 1 1 d . . .
Ba Ba 0.116074(10) -0.404528(11) -0.086729(8) 0.04771(6) Uani 1 1 d . . .

loop_
_atom_site_aniso_label
_atom_site_aniso_U_11
_atom_site_aniso_U_22
_atom_site_aniso_U_33
_atom_site_aniso_U_23
_atom_site_aniso_U_13
_atom_site_aniso_U_12
C1 0.0567(19) 0.0469(18) 0.0431(19) -0.0023(16) -0.0105(17) 0.0210(14)
C2 0.057(2) 0.063(2) 0.0384(18) 0.0013(17) -0.0051(17) 0.0247(16)
C3 0.065(2) 0.079(2) 0.049(2) 0.011(2) 0.0039(19) 0.0373(17)
C4 0.054(2) 0.070(3) 0.061(3) 0.014(2) 0.000(2) 0.0176(19)
C5 0.053(2) 0.058(2) 0.062(3) 0.000(2) -0.013(2) 0.0098(19)
C6 0.066(2) 0.062(2) 0.046(2) -0.0015(19) -0.0063(19) 0.0288(17)
C7 0.0478(18) 0.066(2) 0.0391(19) -0.0066(18) -0.0054(16) 0.0228(15)
C8 0.058(2) 0.084(2) 0.067(3) -0.021(2) -0.012(2) 0.0415(16)
C9 0.063(2) 0.094(3) 0.082(3) -0.038(2) -0.010(2) 0.041(2)
C10 0.065(2) 0.094(3) 0.065(3) -0.010(2) -0.004(2) 0.041(2)
C12 0.0605(18) 0.081(2) 0.044(2) -0.0123(19) -0.0084(17) 0.0410(16)
C13 0.0566(18) 0.062(2) 0.0271(16) -0.0012(15) -0.0069(15) 0.0276(15)
C14 0.068(2) 0.071(2) 0.060(3) 0.008(2) 0.014(2) 0.0327(19)
C15 0.119(4) 0.080(3) 0.074(3) 0.016(3) 0.019(3) 0.051(3)
C16 0.080(3) 0.090(3) 0.052(3) 0.007(3) 0.014(2) 0.019(3)
C17 0.057(2) 0.098(3) 0.046(2) 0.009(2) 0.008(2) 0.026(2)
C18 0.0553(19) 0.075(2) 0.045(2) 0.0028(19) 0.0078(18) 0.0295(17)
C19 0.0538(19) 0.065(2) 0.049(2) 0.0029(18) 0.0041(18) 0.0265(16)
C20 0.086(3) 0.067(2) 0.036(2) -0.0016(18) 0.005(2) 0.032(2)
C21 0.134(4) 0.084(3) 0.057(3) 0.001(2) 0.011(3) 0.056(3)
C22 0.147(4) 0.071(3) 0.085(3) 0.012(3) 0.055(3) 0.043(3)
C23 0.096(3) 0.083(3) 0.123(5) -0.007(3) 0.042(3) 0.038(3)
C24 0.069(3) 0.090(3) 0.078(3) 0.009(3) 0.017(3) 0.035(2)
C25 0.0449(18) 0.064(2) 0.0402(19) -0.0041(18) -0.0038(16) 0.0207(16)
C26 0.061(2) 0.078(3) 0.057(3) -0.007(2) -0.005(2) 0.028(2)
C27 0.070(2) 0.093(3) 0.059(2) -0.017(2) -0.025(2) 0.038(2)
C28 0.075(3) 0.097(3) 0.042(2) -0.016(2) -0.003(2) 0.029(2)
C29 0.064(2) 0.118(3) 0.045(2) -0.019(2) 0.000(2) 0.046(2)
C30 0.052(2) 0.076(3) 0.059(3) -0.003(2) 0.002(2) 0.0219(19)
C31 0.0382(18) 0.058(2) 0.061(2) 0.001(2) -0.0045(18) 0.0108(16)
C32 0.084(3) 0.079(3) 0.065(3) 0.002(2) -0.002(3) 0.039(2)
C33 0.090(4) 0.049(3) 0.101(4) -0.001(3) -0.017(3) 0.004(3)
C34 0.071(3) 0.063(3) 0.091(4) 0.023(3) 0.006(3) 0.015(2)
C35 0.100(3) 0.091(3) 0.067(3) 0.020(3) 0.007(3) 0.043(3)
C36 0.085(3) 0.069(3) 0.054(3) 0.004(2) -0.002(3) 0.016(3)
C37 0.056(2) 0.073(2) 0.052(2) -0.007(2) 0.002(2) 0.0263(18)
C38 0.081(2) 0.099(3) 0.058(3) 0.001(3) -0.001(2) 0.054(2)
C39 0.067(2) 0.099(3) 0.090(4) -0.019(3) -0.014(3) 0.0488(19)
C40 0.132(4) 0.095(3) 0.085(4) -0.012(3) -0.043(3) 0.065(3)
C41 0.096(3) 0.103(3) 0.076(3) 0.016(3) 0.010(3) 0.062(2)
C42 0.079(3) 0.083(3) 0.060(3) 0.003(2) 0.006(2) 0.0455(19)
C43 0.0515(18) 0.070(2) 0.048(2) -0.0081(18) 0.0047(17) 0.0315(15)
C44 0.065(2) 0.093(3) 0.059(3) -0.014(2) -0.010(2) 0.0426(19)
C45 0.076(3) 0.116(4) 0.070(3) -0.020(3) -0.018(3) 0.044(3)
C46 0.096(3) 0.124(3) 0.058(3) -0.023(3) -0.019(3) 0.066(2)
C47 0.089(3) 0.106(3) 0.048(2) -0.007(3) -0.008(2) 0.051(2)
C48 0.072(2) 0.083(3) 0.053(2) 0.001(2) 0.003(2) 0.0400(19)
C49 0.0507(19) 0.063(2) 0.0362(18) 0.0076(17) -0.0011(16) 0.0213(16)
C50 0.062(2) 0.051(2) 0.073(3) 0.010(2) 0.005(2) 0.0204(17)
C51 0.081(2) 0.088(3) 0.124(5) 0.023(3) 0.014(3) 0.0564(18)
C52 0.066(2) 0.091(3) 0.094(4) 0.023(3) 0.012(3) 0.0473(18)
C53 0.052(2) 0.075(2) 0.074(3) 0.011(2) 0.000(2) 0.0311(17)
C54 0.0473(19) 0.055(2) 0.056(2) 0.0053(19) 0.0062(18) 0.0147(17)
C55 0.0522(19) 0.0471(18) 0.0394(19) -0.0047(16) -0.0067(17) 0.0167(15)
C56 0.111(3) 0.058(2) 0.0299(17) -0.0125(18) -0.018(2) 0.032(2)
C57 0.115(3) 0.082(3) 0.048(2) -0.008(2) -0.024(3) 0.048(2)
C58 0.124(4) 0.042(2) 0.046(2) -0.0090(19) -0.017(3) 0.028(2)
C59 0.097(3) 0.058(2) 0.045(2) 0.0012(19) -0.005(2) 0.036(2)
C60 0.0537(19) 0.064(2) 0.0338(18) -0.0012(16) 0.0040(16) 0.0241(16)
C61 0.0525(19) 0.062(2) 0.0382(19) 0.0037(17) -0.0021(17) 0.0230(16)
C62 0.055(2) 0.076(3) 0.081(3) 0.007(3) -0.017(2) 0.020(2)
C63 0.070(2) 0.092(3) 0.103(4) 0.013(3) -0.025(3) 0.0457(19)
C64 0.081(3) 0.100(3) 0.094(4) 0.038(3) -0.006(3) 0.043(2)
C65 0.053(2) 0.101(3) 0.073(3) 0.006(3) 0.001(2) 0.036(2)
C66 0.049(2) 0.087(3) 0.057(3) 0.007(2) -0.008(2) 0.0258(19)
C67 0.0508(19) 0.0494(19) 0.0422(19) -0.0004(16) -0.0056(17) 0.0159(15)
C68 0.068(2) 0.081(2) 0.0340(18) -0.0046(18) -0.0022(18) 0.0355(18)
C69 0.087(3) 0.108(3) 0.052(2) -0.023(2) -0.009(2) 0.051(2)
C70 0.079(3) 0.103(3) 0.078(3) -0.033(3) -0.001(3) 0.047(2)
C71 0.095(3) 0.094(3) 0.098(4) -0.027(3) -0.025(3) 0.059(2)
C72 0.076(2) 0.068(2) 0.068(3) -0.011(2) -0.006(2) 0.0397(17)
N1 0.0493(14) 0.0512(14) 0.0421(16) -0.0004(13) -0.0005(13) 0.0257(11)
N2 0.0493(16) 0.0588(18) 0.0473(18) -0.0098(15) -0.0011(15) 0.0198(13)
N3 0.0497(15) 0.0611(16) 0.0289(13) -0.0016(13) -0.0035(12) 0.0222(12)
O 0.114(2) 0.0802(17) 0.069(2) 0.0023(18) -0.0131(19) 0.0526(15)
P1 0.0552(5) 0.0603(5) 0.0390(5) -0.0033(4) -0.0076(4) 0.0283(4)
P2 0.0493(4) 0.0590(5) 0.0373(5) -0.0014(4) -0.0028(4) 0.0244(4)
P3 0.0476(5) 0.0618(6) 0.0432(5) -0.0055(5) -0.0036(4) 0.0210(4)
P4 0.0477(5) 0.0662(6) 0.0467(5) -0.0038(5) 0.0009(4) 0.0222(4)
P5 0.0525(4) 0.0530(5) 0.0322(4) 0.0025(4) -0.0012(4) 0.0237(3)
P6 0.0501(4) 0.0536(5) 0.0347(4) 0.0031(4) 0.0000(4) 0.0223(4)
K 0.0647(5) 0.0776(5) 0.0431(4) 0.0017(4) 0.0103(4) 0.0312(4)
Ba 0.04545(9) 0.05771(10) 0.03256(8) 0.00006(10) -0.00165(9) 0.02022(9)

loop_
_geom_bond_atom_site_label_1
_geom_bond_atom_site_label_2
_geom_bond_distance
_geom_bond_site_symmetry_2
_geom_bond_publ_flag
C1 C6 1.403(6) . ?
C1 C2 1.424(7) . ?
C1 P1 1.834(4) . ?
C1 K 3.149(5) 2_545 ?
C2 C3 1.363(6) . ?
C2 K 3.193(4) 2_545 ?
C3 C4 1.385(6) . ?
C3 K 3.314(5) 2_545 ?
C4 C5 1.368(8) . ?
C4 K 3.390(5) 2_545 ?
C5 C6 1.404(6) . ?
C5 K 3.364(5) 2_545 ?
C6 K 3.229(6) 2_545 ?
C7 C12 1.383(6) . ?
C7 C8 1.399(8) . ?
C7 P1 1.845(4) . ?
C8 C9 1.415(7) . ?
C9 C10 1.375(8) . ?
C10 C11 1.344(9) . ?
C11 C12 1.392(7) . ?
C13 C18 1.366(7) . ?
C13 C14 1.380(8) . ?
C13 P2 1.852(4) . ?
C14 C15 1.401(7) . ?
C15 C16 1.368(10) . ?
C16 C17 1.393(10) . ?
C17 C18 1.386(6) . ?
C19 C24 1.335(9) . ?
C19 C20 1.412(6) . ?
C19 P2 1.860(5) . ?
C20 C21 1.404(8) . ?
C21 C22 1.323(11) . ?
C22 C23 1.363(10) . ?
C23 C24 1.388(10) . ?
C25 C26 1.362(8) . ?
C25 C30 1.426(7) . ?
C25 P3 1.838(4) . ?
C26 C27 1.429(7) . ?
C27 C28 1.391(8) . ?
C28 C29 1.356(9) . ?
C29 C30 1.369(7) . ?
C31 C36 1.384(7) . ?
C31 C32 1.387(7) . ?
C31 P3 1.852(4) . ?
C32 C33 1.383(7) . ?
C33 C34 1.371(9) . ?
C34 C35 1.323(8) . ?
C35 C36 1.363(7) . ?
C37 C42 1.380(7) . ?
C37 C38 1.390(9) . ?
C37 P4 1.830(6) . ?
C38 C39 1.376(9) . ?
C39 C40 1.431(8) . ?
C40 C41 1.316(11) . ?
C41 C42 1.389(9) . ?
C43 C48 1.371(7) . ?
C43 C44 1.380(6) . ?
C43 P4 1.851(4) . ?
C44 C45 1.433(7) . ?
C45 C46 1.372(8) . ?
C46 C47 1.374(8) . ?
C47 C48 1.404(7) . ?
C49 C50 1.384(7) . ?
C49 C54 1.388(5) . ?
C49 P5 1.864(5) . ?
C49 K 3.174(4) . ?
C50 C51 1.419(9) . ?
C51 C52 1.409(7) . ?
C52 C53 1.350(8) . ?
C53 C54 1.415(8) . ?
C54 K 3.253(4) . ?
C55 C56 1.374(6) . ?
C55 C60 1.381(6) . ?
C55 P5 1.831(4) . ?
C56 C57 1.366(7) . ?
C57 C58 1.387(7) . ?
C58 C59 1.388(6) . ?
C59 C60 1.373(6) . ?
C61 C66 1.381(6) . ?
C61 C62 1.419(7) . ?
C61 P6 1.830(5) . ?
C62 C63 1.389(9) . ?
C63 C64 1.377(7) . ?
C64 C65 1.356(8) . ?
C65 C66 1.386(9) . ?
C67 C72 1.376(8) . ?
C67 C68 1.390(6) . ?
C67 P6 1.828(5) . ?
C67 K 3.256(4) . ?
C68 C69 1.380(9) . ?
C68 K 3.336(4) . ?
C69 C70 1.343(10) . ?
C70 C71 1.372(9) . ?
C71 C72 1.413(9) . ?
C73 O 1.507(10) . ?
C73 C74 1.524(13) . ?
C74 C75 1.495(17) . ?
C75 C76 1.308(17) . ?
C76 O 1.383(13) . ?
C77 C78 1.3900 . ?
C77 C82 1.3900 . ?
C77 C83 1.483(10) . ?
C78 C79 1.3900 . ?
C79 C80 1.3900 . ?
C80 C81 1.3900 . ?
C81 C82 1.3900 . ?
C84 C85 1.3900 . ?
C84 C89 1.3900 . ?
C85 C86 1.3900 . ?
C86 C87 1.3900 . ?
C87 C88 1.3900 . ?
C88 C89 1.3900 . ?
C89 C90 1.5468 . ?
C91 C96 1.3663 . ?
C91 C92 1.3896 . ?
C91 C97 1.482(11) . ?
C92 C93 1.3607 . ?
C93 C94 1.3900 . ?
C94 C95 1.3900 . ?
C95 C96 1.3900 . ?
N1 P1 1.656(4) . ?
N1 P2 1.671(4) . ?
N1 Ba 2.726(4) . ?
N2 P4 1.656(4) . ?
N2 P3 1.674(4) . ?
N2 Ba 2.684(3) . ?
N3 P6 1.660(3) . ?
N3 P5 1.677(3) . ?
N3 K 2.708(4) . ?
O Ba 2.735(5) . ?
P1 Ba 3.1789(12) . ?
P2 K 3.5863(16) 2_545 ?
P3 Ba 3.3113(11) . ?
P5 Ba 3.5079(11) . ?
P5 K 3.6755(16) . ?
P6 Ba 3.4337(12) . ?
P6 K 3.7144(16) . ?
K C1 3.149(5) 4_654 ?
K C2 3.193(4) 4_654 ?
K C6 3.229(6) 4_654 ?
K C3 3.314(5) 4_654 ?
K C5 3.364(5) 4_654 ?
K C4 3.390(5) 4_654 ?
K P2 3.5863(16) 4_654 ?
